data_1100817
loop_
_publ_author_name
'Li, Xiao-Fang'
'Li, Yang-Guo'
'Li, Yue-Sheng'
'Chen, Yan-Xiang'
'Hu, Ning-Hai'

_publ_section_title
;
 Copolymerization of Ethylene with Methyl Methacrylate with Neutral
 Nickel(II) Complexes Bearing \b-Ketoiminato Chelate Ligands
;
_journal_issue 10
_journal_name_full Organometallics
_journal_page_first 2502
_journal_page_last 2510
_journal_paper_doi 10.1021/om049080w
_journal_volume 24
_journal_year 2005
_chemical_formula_sum 'C46 H46 N Ni O P'
_chemical_formula_weight 718.52
_space_group_IT_number 14
_symmetry_cell_setting monoclinic
_symmetry_space_group_name_Hall '-P 2ybc'
_symmetry_space_group_name_H-M 'P 1 21/c 1'
_atom_sites_solution_hydrogens geom
_atom_sites_solution_primary direct
_atom_sites_solution_secondary difmap
_cell_angle_alpha 90.00
_cell_angle_beta 114.18(2)
_cell_angle_gamma 90.00
_cell_formula_units_Z 4
_cell_length_a 10.782(3)
_cell_length_b 38.013(11)
_cell_length_c 10.424(3)
_cell_measurement_reflns_used 45
_cell_measurement_temperature 293(2)
_cell_measurement_theta_max 11.69
_cell_measurement_theta_min 4.98
_cell_volume 3897.5(19)
_diffrn_ambient_temperature 293(2)
_diffrn_detector_area_resol_mean ?
_diffrn_measurement_device_type 'Siemens P4'
_diffrn_measurement_method '\w scans'
_diffrn_radiation_monochromator graphite
_diffrn_radiation_source 'fine-focus sealed tube'
_diffrn_radiation_type MoK\a
_diffrn_radiation_wavelength 0.71073
_diffrn_reflns_av_R_equivalents 0.0277
_diffrn_reflns_av_sigmaI/netI 0.1180
_diffrn_reflns_limit_h_max 12
_diffrn_reflns_limit_h_min -13
_diffrn_reflns_limit_k_max 1
_diffrn_reflns_limit_k_min -46
_diffrn_reflns_limit_l_max 12
_diffrn_reflns_limit_l_min -1
_diffrn_reflns_number 9536
_diffrn_reflns_theta_max 25.98
_diffrn_reflns_theta_min 2.07
_diffrn_standards_decay_% 0
_diffrn_standards_interval_count 97
_diffrn_standards_interval_time ?
_diffrn_standards_number 3
_exptl_absorpt_coefficient_mu 0.574
_exptl_absorpt_correction_T_max 0.7205
_exptl_absorpt_correction_T_min 0.5631
_exptl_absorpt_correction_type psi-scan
_exptl_absorpt_process_details ?
_exptl_crystal_colour brown
_exptl_crystal_density_diffrn 1.225
_exptl_crystal_density_meas ?
_exptl_crystal_density_method 'not measured'
_exptl_crystal_description block
_exptl_crystal_F_000 1520
_exptl_crystal_size_max 0.50
_exptl_crystal_size_mid 0.36
_exptl_crystal_size_min 0.28
_refine_ls_extinction_coef ?
_refine_ls_extinction_method none
_refine_ls_goodness_of_fit_ref 0.915
_refine_ls_hydrogen_treatment mixed
_refine_ls_matrix_type full
_refine_ls_number_parameters 456
_refine_ls_number_reflns 7656
_refine_ls_number_restraints 0
_refine_ls_restrained_S_all 0.915
_refine_ls_R_factor_all 0.0998
_refine_ls_R_factor_gt 0.0438
_refine_ls_shift/su_max 0.002
_refine_ls_shift/su_mean 0.000
_refine_ls_structure_factor_coef Fsqd
_refine_ls_weighting_details 'calc w=1/[\s^2^(Fo^2^)+(0.0100P)^2^+0.0000P] where P=(Fo^2^+2Fc^2^)/3'
_refine_ls_weighting_scheme calc
_refine_ls_wR_factor_gt 0.0723
_refine_ls_wR_factor_ref 0.0790
_reflns_number_gt 4019
_reflns_number_total 7656
_reflns_threshold_expression >2sigma(I)
_cod_depositor_comments
;
The following automatic conversions were performed:
'_symmetry_cell_setting' value 'Monoclinic' changed to 'monoclinic'
according to '/home/saulius/struct/CIF-dictionaries/cif_core.dic'
dictionary named 'cif_core.dic' version 2.4.1 from 2010-06-29.

Automatic conversion script
Id: cif_fix_enum 1527 2010-12-29 10:47:43Z saulius 
;
_cod_original_sg_symbol_H-M P2(1)/c
_cod_database_code 1100817

loop_
_symmetry_equiv_pos_as_xyz
'x, y, z'
'-x, y+1/2, -z+1/2'
'-x, -y, -z'
'x, -y-1/2, z-1/2'

loop_
_atom_site_label
_atom_site_type_symbol
_atom_site_fract_x
_atom_site_fract_y
_atom_site_fract_z
_atom_site_U_iso_or_equiv
_atom_site_adp_type
_atom_site_occupancy
_atom_site_symmetry_multiplicity
_atom_site_calc_flag
_atom_site_refinement_flags
_atom_site_disorder_assembly
_atom_site_disorder_group
Ni Ni 0.57075(4) 0.871396(10) 0.38721(4) 0.03179(11) Uani 1 1 d . . .
P P 0.76716(8) 0.86565(2) 0.56788(9) 0.0355(2) Uani 1 1 d . . .
O O 0.52279(19) 0.82689(5) 0.4354(2) 0.0458(6) Uani 1 1 d . . .
N N 0.3859(2) 0.88322(6) 0.2610(3) 0.0317(6) Uani 1 1 d . . .
C1 C 0.6577(3) 0.90515(8) 0.3166(3) 0.0348(8) Uani 1 1 d . . .
C2 C 0.6593(3) 0.94169(9) 0.3264(4) 0.0459(9) Uani 1 1 d . . .
H2 H 0.6121 0.9526 0.3727 0.046 Uiso 1 1 calc R . .
C3 C 0.7302(4) 0.96236(10) 0.2683(4) 0.0617(12) Uani 1 1 d . . .
H3 H 0.7303 0.9867 0.2770 0.062 Uiso 1 1 calc R . .
C4 C 0.7997(4) 0.94693(12) 0.1985(5) 0.0744(14) Uani 1 1 d . . .
H4 H 0.8468 0.9608 0.1601 0.074 Uiso 1 1 calc R . .
C5 C 0.7998(3) 0.91059(12) 0.1850(4) 0.0667(12) Uani 1 1 d . . .
H5 H 0.8462 0.9000 0.1372 0.067 Uiso 1 1 calc R . .
C6 C 0.7300(3) 0.89031(9) 0.2437(3) 0.0476(9) Uani 1 1 d . . .
H6 H 0.7307 0.8660 0.2347 0.048 Uiso 1 1 calc R . .
C7 C 0.8851(3) 0.83909(9) 0.5239(4) 0.0414(9) Uani 1 1 d . . .
C8 C 0.8320(4) 0.80865(9) 0.4487(4) 0.0637(12) Uani 1 1 d . . .
H8 H 0.7418 0.8027 0.4265 0.064 Uiso 1 1 calc R . .
C9 C 0.9115(5) 0.78674(11) 0.4057(5) 0.0852(15) Uani 1 1 d . . .
H9 H 0.8740 0.7668 0.3524 0.085 Uiso 1 1 calc R . .
C10 C 1.0465(5) 0.79509(12) 0.4433(5) 0.0883(16) Uani 1 1 d . . .
H10 H 1.1020 0.7801 0.4194 0.088 Uiso 1 1 calc R . .
C11 C 1.0977(4) 0.82531(13) 0.5153(5) 0.0820(15) Uani 1 1 d . . .
H11 H 1.1875 0.8314 0.5366 0.082 Uiso 1 1 calc R . .
C12 C 1.0186(3) 0.84706(10) 0.5573(4) 0.0596(11) Uani 1 1 d . . .
H12 H 1.0563 0.8673 0.6088 0.060 Uiso 1 1 calc R . .
C13 C 0.8620(3) 0.90515(8) 0.6577(4) 0.0383(8) Uani 1 1 d . . .
C14 C 0.9214(3) 0.92720(8) 0.5930(4) 0.0478(9) Uani 1 1 d . . .
H14 H 0.9179 0.9214 0.5049 0.048 Uiso 1 1 calc R . .
C15 C 0.9859(3) 0.95781(9) 0.6591(5) 0.0577(11) Uani 1 1 d . . .
H15 H 1.0247 0.9726 0.6146 0.058 Uiso 1 1 calc R . .
C16 C 0.9930(4) 0.96658(10) 0.7895(5) 0.0674(13) Uani 1 1 d . . .
H16 H 1.0365 0.9871 0.8335 0.067 Uiso 1 1 calc R . .
C17 C 0.9352(3) 0.94467(10) 0.8547(4) 0.0601(11) Uani 1 1 d . . .
H17 H 0.9409 0.9502 0.9439 0.060 Uiso 1 1 calc R . .
C18 C 0.8685(3) 0.91437(9) 0.7884(4) 0.0493(10) Uani 1 1 d . . .
H18 H 0.8276 0.9001 0.8323 0.049 Uiso 1 1 calc R . .
C19 C 0.7553(3) 0.84206(8) 0.7157(3) 0.0431(9) Uani 1 1 d . . .
C20 C 0.6424(4) 0.84596(10) 0.7436(4) 0.0601(11) Uani 1 1 d . . .
H20 H 0.5691 0.8590 0.6821 0.060 Uiso 1 1 calc R . .
C21 C 0.6350(5) 0.83090(13) 0.8618(5) 0.0923(16) Uani 1 1 d . . .
H21 H 0.5583 0.8340 0.8803 0.092 Uiso 1 1 calc R . .
C22 C 0.7437(7) 0.81135(12) 0.9509(5) 0.102(2) Uani 1 1 d . . .
H22 H 0.7401 0.8010 1.0301 0.102 Uiso 1 1 calc R . .
C23 C 0.8556(5) 0.80708(12) 0.9247(5) 0.0853(15) Uani 1 1 d . . .
H23 H 0.9284 0.7939 0.9862 0.085 Uiso 1 1 calc R . .
C24 C 0.8629(4) 0.82218(10) 0.8069(4) 0.0609(11) Uani 1 1 d . . .
H24 H 0.9399 0.8190 0.7892 0.061 Uiso 1 1 calc R . .
C25 C 0.3560(3) 0.91921(8) 0.2158(3) 0.0321(8) Uani 1 1 d . . .
C26 C 0.3303(3) 0.94292(9) 0.3042(4) 0.0387(8) Uani 1 1 d . . .
C27 C 0.3060(3) 0.97804(9) 0.2639(4) 0.0485(10) Uani 1 1 d . . .
H27 H 0.2882 0.9941 0.3215 0.049 Uiso 1 1 calc R . .
C28 C 0.3084(3) 0.98911(9) 0.1388(4) 0.0539(10) Uani 1 1 d . . .
H28 H 0.2924 1.0126 0.1124 0.054 Uiso 1 1 calc R . .
C29 C 0.3343(3) 0.96553(9) 0.0533(4) 0.0475(9) Uani 1 1 d . . .
H29 H 0.3361 0.9734 -0.0304 0.048 Uiso 1 1 calc R . .
C30 C 0.3582(3) 0.92987(8) 0.0885(3) 0.0353(8) Uani 1 1 d . . .
C31 C 0.3344(3) 0.93227(10) 0.4469(4) 0.0509(10) Uani 1 1 d . . .
H31 H 0.3361 0.9065 0.4511 0.051 Uiso 1 1 calc R . .
C32 C 0.2116(4) 0.94454(12) 0.4713(4) 0.1003(17) Uani 1 1 d . . .
H32A H 0.2168 0.9695 0.4862 0.100 Uiso 1 1 calc R . .
H32B H 0.2105 0.9329 0.5526 0.100 Uiso 1 1 calc R . .
H32C H 0.1300 0.9389 0.3905 0.100 Uiso 1 1 calc R . .
C33 C 0.4648(4) 0.94554(12) 0.5642(4) 0.0859(15) Uani 1 1 d . . .
H33A H 0.5415 0.9379 0.5473 0.086 Uiso 1 1 calc R . .
H33B H 0.4716 0.9364 0.6527 0.086 Uiso 1 1 calc R . .
H33C H 0.4634 0.9708 0.5667 0.086 Uiso 1 1 calc R . .
C34 C 0.3879(3) 0.90436(9) -0.0070(3) 0.0457(9) Uani 1 1 d . . .
H34 H 0.4464 0.8858 0.0529 0.046 Uiso 1 1 calc R . .
C35 C 0.2607(4) 0.88672(10) -0.1104(4) 0.0788(14) Uani 1 1 d . . .
H35A H 0.2219 0.8724 -0.0603 0.079 Uiso 1 1 calc R . .
H35B H 0.2832 0.8722 -0.1732 0.079 Uiso 1 1 calc R . .
H35C H 0.1962 0.9043 -0.1634 0.079 Uiso 1 1 calc R . .
C36 C 0.4655(4) 0.92162(11) -0.0842(4) 0.0838(14) Uani 1 1 d . . .
H36A H 0.4115 0.9402 -0.1429 0.084 Uiso 1 1 calc R . .
H36B H 0.4841 0.9044 -0.1413 0.084 Uiso 1 1 calc R . .
H36C H 0.5495 0.9311 -0.0170 0.084 Uiso 1 1 calc R . .
C37 C 0.2807(3) 0.86208(8) 0.2350(3) 0.0396(9) Uani 1 1 d . . .
C38 C 0.2912(3) 0.82697(8) 0.2801(4) 0.0436(9) Uani 1 1 d . . .
H38 H 0.2132 0.8132 0.2419 0.044 Uiso 1 1 calc R . .
C39 C 0.4070(3) 0.81102(8) 0.3759(4) 0.0372(8) Uani 1 1 d . . .
C40 C 0.1366(3) 0.87537(9) 0.1591(4) 0.0622(11) Uani 1 1 d . . .
H40A H 0.1031 0.8831 0.2267 0.062 Uiso 1 1 calc R . .
H40B H 0.0799 0.8568 0.1032 0.062 Uiso 1 1 calc R . .
H40C H 0.1353 0.8947 0.0993 0.062 Uiso 1 1 calc R . .
C41 C 0.4042(3) 0.77390(8) 0.4226(4) 0.0402(9) Uani 1 1 d . . .
C42 C 0.3124(4) 0.74915(9) 0.3388(4) 0.0599(11) Uani 1 1 d . . .
H42 H 0.2517 0.7552 0.2483 0.060 Uiso 1 1 calc R . .
C43 C 0.3102(4) 0.71551(10) 0.3882(5) 0.0732(14) Uani 1 1 d . . .
H43 H 0.2466 0.6994 0.3311 0.073 Uiso 1 1 calc R . .
C44 C 0.3990(5) 0.70560(11) 0.5180(5) 0.0791(15) Uani 1 1 d . . .
H44 H 0.3969 0.6828 0.5497 0.079 Uiso 1 1 calc R . .
C45 C 0.4922(4) 0.72944(10) 0.6024(5) 0.0759(13) Uani 1 1 d . . .
H45 H 0.5533 0.7228 0.6919 0.076 Uiso 1 1 calc R . .
C46 C 0.4960(4) 0.76331(9) 0.5551(4) 0.0632(11) Uani 1 1 d . . .
H46 H 0.5606 0.7791 0.6127 0.063 Uiso 1 1 calc R . .

loop_
_atom_site_aniso_label
_atom_site_aniso_U_11
_atom_site_aniso_U_22
_atom_site_aniso_U_33
_atom_site_aniso_U_23
_atom_site_aniso_U_13
_atom_site_aniso_U_12
Ni 0.02706(19) 0.0327(2) 0.0321(2) 0.0065(2) 0.00852(17) -0.0007(2)
P 0.0306(4) 0.0365(5) 0.0360(5) 0.0057(5) 0.0101(4) 0.0010(4)
O 0.0371(12) 0.0403(13) 0.0526(17) 0.0145(13) 0.0108(12) -0.0055(11)
N 0.0277(13) 0.0326(15) 0.0316(16) 0.0033(13) 0.0090(13) 0.0025(11)
C1 0.0275(16) 0.040(2) 0.032(2) 0.0110(17) 0.0076(16) -0.0012(15)
C2 0.0391(19) 0.043(2) 0.049(2) 0.0133(19) 0.0118(18) -0.0017(16)
C3 0.059(2) 0.051(2) 0.062(3) 0.017(2) 0.013(2) -0.013(2)
C4 0.066(3) 0.088(4) 0.075(3) 0.029(3) 0.035(3) -0.015(3)
C5 0.059(3) 0.088(3) 0.065(3) 0.019(3) 0.038(2) 0.004(2)
C6 0.044(2) 0.051(2) 0.046(2) 0.010(2) 0.0167(19) 0.0035(18)
C7 0.0384(19) 0.044(2) 0.037(2) 0.0057(19) 0.0107(18) 0.0044(17)
C8 0.052(2) 0.052(2) 0.089(3) -0.008(3) 0.030(2) 0.002(2)
C9 0.102(4) 0.051(3) 0.112(4) -0.014(3) 0.053(3) 0.009(3)
C10 0.087(4) 0.082(3) 0.121(5) 0.004(3) 0.068(4) 0.029(3)
C11 0.051(3) 0.100(4) 0.101(4) -0.004(3) 0.037(3) 0.010(3)
C12 0.044(2) 0.067(3) 0.063(3) -0.015(2) 0.017(2) 0.000(2)
C13 0.0259(17) 0.0387(19) 0.042(2) 0.0053(18) 0.0050(16) 0.0013(15)
C14 0.0335(17) 0.056(2) 0.043(2) 0.007(2) 0.0044(18) -0.0028(18)
C15 0.042(2) 0.042(2) 0.075(3) 0.012(2) 0.011(2) -0.0057(18)
C16 0.049(2) 0.040(2) 0.092(4) -0.018(3) 0.007(3) -0.0057(19)
C17 0.061(3) 0.051(3) 0.056(3) -0.015(2) 0.012(2) 0.007(2)
C18 0.051(2) 0.040(2) 0.054(3) 0.001(2) 0.018(2) 0.0032(18)
C19 0.058(2) 0.037(2) 0.031(2) 0.0022(18) 0.0151(19) -0.0032(18)
C20 0.069(3) 0.067(3) 0.054(3) 0.009(2) 0.034(2) 0.000(2)
C21 0.130(5) 0.098(4) 0.082(4) -0.005(3) 0.076(4) -0.029(3)
C22 0.195(6) 0.065(3) 0.055(4) 0.020(3) 0.059(4) -0.010(4)
C23 0.128(4) 0.064(3) 0.050(3) 0.014(3) 0.022(3) 0.012(3)
C24 0.076(3) 0.056(3) 0.043(3) 0.018(2) 0.017(2) 0.008(2)
C25 0.0239(15) 0.0339(19) 0.032(2) 0.0034(17) 0.0053(15) 0.0054(14)
C26 0.0333(18) 0.040(2) 0.039(2) 0.0019(18) 0.0114(17) 0.0030(15)
C27 0.052(2) 0.040(2) 0.051(3) -0.005(2) 0.018(2) 0.0113(17)
C28 0.062(2) 0.035(2) 0.053(3) 0.010(2) 0.012(2) 0.0135(18)
C29 0.054(2) 0.047(2) 0.033(2) 0.0118(19) 0.0093(19) 0.0071(19)
C30 0.0328(17) 0.0376(19) 0.0266(19) 0.0033(17) 0.0031(16) 0.0034(15)
C31 0.059(2) 0.055(2) 0.046(2) -0.004(2) 0.028(2) 0.0029(19)
C32 0.087(3) 0.151(5) 0.090(4) 0.003(4) 0.063(3) 0.013(3)
C33 0.087(3) 0.133(4) 0.036(3) 0.010(3) 0.024(2) -0.012(3)
C34 0.054(2) 0.049(2) 0.027(2) 0.0082(18) 0.0100(18) 0.0175(18)
C35 0.079(3) 0.077(3) 0.056(3) -0.032(3) 0.004(2) 0.022(2)
C36 0.116(4) 0.096(4) 0.057(3) 0.014(3) 0.053(3) 0.022(3)
C37 0.0316(17) 0.041(2) 0.042(2) 0.0005(18) 0.0107(16) -0.0029(15)
C38 0.0286(17) 0.039(2) 0.058(3) 0.000(2) 0.0122(18) -0.0066(15)
C39 0.0420(19) 0.0332(18) 0.044(2) -0.0024(18) 0.0260(18) -0.0059(16)
C40 0.0318(18) 0.062(2) 0.072(3) 0.012(2) 0.0003(19) -0.0019(18)
C41 0.0414(19) 0.034(2) 0.051(2) 0.0040(19) 0.0255(19) -0.0026(16)
C42 0.068(3) 0.041(2) 0.074(3) -0.003(2) 0.032(2) -0.0081(19)
C43 0.090(3) 0.035(2) 0.105(4) -0.011(3) 0.051(3) -0.019(2)
C44 0.125(4) 0.038(2) 0.103(4) 0.011(3) 0.076(4) -0.001(3)
C45 0.117(4) 0.049(3) 0.067(3) 0.018(3) 0.042(3) 0.006(3)
C46 0.082(3) 0.046(2) 0.066(3) 0.001(2) 0.035(3) -0.011(2)

loop_
_atom_type_symbol
_atom_type_description
_atom_type_scat_dispersion_real
_atom_type_scat_dispersion_imag
_atom_type_scat_source
C C 0.0033 0.0016 'International Tables Vol C Tables 4.2.6.8 and 6.1.1.4'
H H 0.0000 0.0000 'International Tables Vol C Tables 4.2.6.8 and 6.1.1.4'
N N 0.0061 0.0033 'International Tables Vol C Tables 4.2.6.8 and 6.1.1.4'
O O 0.0106 0.0060 'International Tables Vol C Tables 4.2.6.8 and 6.1.1.4'
P P 0.1023 0.0942 'International Tables Vol C Tables 4.2.6.8 and 6.1.1.4'
Ni Ni 0.3393 1.1124 'International Tables Vol C Tables 4.2.6.8 and 6.1.1.4'
